data_2100168
loop_
_publ_author_name
'Nowell, Harriott'
'Price, Sarah L.'

_publ_section_title
;
 Validation of a search technique for crystal structure prediction
 of flexible molecules by application to piracetam
;
_journal_issue 5
_journal_name_full
;
 Acta Crystallographica, Section B: Structural Science
;
_journal_page_first 558
_journal_page_last 568
_journal_paper_doi 10.1107/s0108768105018549
_journal_volume 61
_journal_year 2005
_chemical_formula_sum 'C6 H10 N2 O2'
_space_group_IT_number 2
_symmetry_cell_setting triclinic
_symmetry_space_group_name_Hall '-P 1'
_symmetry_space_group_name_H-M 'P -1'
_cell_angle_alpha 85.224
_cell_angle_beta 98.6303
_cell_angle_gamma 89.3018
_cell_formula_units_Z 2
_cell_length_a 6.4454
_cell_length_b 6.465
_cell_length_c 8.3971
_cell_volume 344.632
_cod_depositor_comments
;
 Marking structure as being theoretically determined.

 Antanas Vaitkus,
 2017-08-05

 Adding the _cell_formula_units_Z data item.

 Antanas Vaitkus,
 2017-08-05
;
_cod_struct_determination_method theoretical
_cod_database_code 2100168

loop_
_symmetry_equiv_pos_site_id
_symmetry_equiv_pos_as_xyz
1 x,y,z
2 -x,-y,-z

loop_
_atom_site_label
_atom_site_fract_x
_atom_site_fract_y
_atom_site_fract_z
_atom_site_type_symbol
C1 0.104522 0.890159 0.331453 C
C2 -0.0322298 1.06714 0.239249 C
C3 0.122392 1.23951 0.213171 C
C4 0.327602 1.11949 0.208243 C
C5 0.46796 0.775144 0.35207 C
C6 0.489653 0.669769 0.198553 C
N1 0.3105 0.93815 0.320198 N
N2 0.674604 0.563013 0.20428 N
O1 0.0482158 0.73209 0.402561 O
O2 0.349344 0.679006 0.0815789 O
H1 -0.102767 1.01125 0.124685 H
H2 -0.15822 1.10832 0.304505 H
H3 0.142505 1.33372 0.315955 H
H4 0.0748875 1.34171 0.103709 H
H5 0.337294 1.07349 0.0870894 H
H6 0.466856 1.20636 0.249323 H
H7 0.61833 0.835269 0.404808 H
H8 0.416541 0.660245 0.439765 H
H9 0.791548 0.563821 0.297683 H
H10 0.695539 0.484551 0.109198 H
